data_7128143
loop_
_publ_author_name
'Lu, Mengxue'
'Xiong, Zongli'
'Zhou, Yuqiao'
'Wang, Xin'
'Li, Xiaoyi'
'Duan, Jingxiang'
'Yao, Weijun'
'Xia, Yi'
'Wang, Zhen'

_publ_section_title
;
 Assembly of fluorinated chromanones <i>via</i> enantioselective tandem
 reaction.
;
_journal_issue 38
_journal_name_full 'Chemical communications (Cambridge, England)'
_journal_page_first 4722
_journal_page_last 4725
_journal_paper_doi 10.1039/d1cc01187a
_journal_volume 57
_journal_year 2021
_chemical_absolute_configuration ad
_chemical_formula_moiety 'C23 H21 F O5'
_chemical_formula_sum 'C23 H21 F O5'
_chemical_formula_weight 396.40
_space_group_crystal_system orthorhombic
_space_group_IT_number 19
_space_group_name_Hall 'P 2ac 2ab'
_space_group_name_H-M_alt 'P 21 21 21'
_atom_sites_solution_hydrogens geom
_atom_sites_solution_primary dual
_audit_creation_method SHELXL-2018/3
_audit_update_record
;
2021-03-01 deposited with the CCDC.	2021-04-06 downloaded from the CCDC.
;
_cell_angle_alpha 90
_cell_angle_beta 90
_cell_angle_gamma 90
_cell_formula_units_Z 4
_cell_length_a 8.5243(2)
_cell_length_b 14.7793(4)
_cell_length_c 15.8032(4)
_cell_measurement_reflns_used 9099
_cell_measurement_temperature 145(2)
_cell_measurement_theta_max 80.30
_cell_measurement_theta_min 4.10
_cell_volume 1990.94(9)
_computing_cell_refinement 'Bruker SAINT'
_computing_data_collection 'Bruker APEX3'
_computing_data_reduction 'Bruker SAINT'
_computing_molecular_graphics 'Bruker SHELXTL'
_computing_publication_material 'Bruker SHELXTL'
_computing_structure_refinement 'SHELXL-2018/3 (Sheldrick, 2018)'
_computing_structure_solution 'SHELXT (Sheldrick 2008)'
_diffrn_ambient_temperature 145(2)
_diffrn_measured_fraction_theta_full 0.994
_diffrn_measured_fraction_theta_max 0.992
_diffrn_measurement_device_type 'Bruker D8 Venture Photon II'
_diffrn_measurement_method '\f and \w scans'
_diffrn_radiation_type CuK\a
_diffrn_radiation_wavelength 1.54178
_diffrn_reflns_av_R_equivalents 0.0418
_diffrn_reflns_av_unetI/netI 0.0199
_diffrn_reflns_Laue_measured_fraction_full 0.994
_diffrn_reflns_Laue_measured_fraction_max 0.992
_diffrn_reflns_limit_h_max 10
_diffrn_reflns_limit_h_min -10
_diffrn_reflns_limit_k_max 18
_diffrn_reflns_limit_k_min -18
_diffrn_reflns_limit_l_max 20
_diffrn_reflns_limit_l_min -20
_diffrn_reflns_number 38786
_diffrn_reflns_point_group_measured_fraction_full 0.996
_diffrn_reflns_point_group_measured_fraction_max 0.989
_diffrn_reflns_theta_full 67.679
_diffrn_reflns_theta_max 80.744
_diffrn_reflns_theta_min 4.095
_exptl_absorpt_coefficient_mu 0.824
_exptl_absorpt_correction_T_max 0.9541
_exptl_absorpt_correction_T_min 0.8576
_exptl_absorpt_correction_type numerical
_exptl_absorpt_process_details 'SADABS (Krause et al., 2015)'
_exptl_crystal_colour colourless
_exptl_crystal_density_diffrn 1.322
_exptl_crystal_description triagnle
_exptl_crystal_F_000 832
_exptl_crystal_size_max 0.311
_exptl_crystal_size_mid 0.135
_exptl_crystal_size_min 0.097
_refine_diff_density_max 0.272
_refine_diff_density_min -0.322
_refine_diff_density_rms 0.046
_refine_ls_abs_structure_details
; 
 Flack x determined using 1753 quotients [(I+)-(I-)]/[(I+)+(I-)] 
 (Parsons, Flack and Wagner, Acta Cryst. B69 (2013) 249-259). 
;
_refine_ls_abs_structure_Flack 0.04(3)
_refine_ls_extinction_method none
_refine_ls_goodness_of_fit_ref 1.089
_refine_ls_hydrogen_treatment constr
_refine_ls_matrix_type full
_refine_ls_number_parameters 262
_refine_ls_number_reflns 4317
_refine_ls_number_restraints 0
_refine_ls_restrained_S_all 1.089
_refine_ls_R_factor_all 0.0354
_refine_ls_R_factor_gt 0.0331
_refine_ls_shift/su_max 0.000
_refine_ls_shift/su_mean 0.000
_refine_ls_structure_factor_coef Fsqd
_refine_ls_weighting_details 'w=1/[\s^2^(Fo^2^)+(0.0457P)^2^+0.5303P] where P=(Fo^2^+2Fc^2^)/3'
_refine_ls_weighting_scheme calc
_refine_ls_wR_factor_gt 0.0843
_refine_ls_wR_factor_ref 0.0874
_reflns_Friedel_coverage 0.751
_reflns_Friedel_fraction_full 0.998
_reflns_Friedel_fraction_max 0.985
_reflns_number_gt 4148
_reflns_number_total 4317
_reflns_threshold_expression 'I > 2\s(I)'
_cod_data_source_file d1cc01187a2.cif
_cod_data_source_block hlf006
_cod_depositor_comments 'Adding full bibliography for 7128143.cif.'
_cod_database_code 7128143
_shelx_shelxl_version_number 2018/3
_shelx_space_group_comment
; 
The symmetry employed for this shelxl refinement is uniquely defined 
by the following loop, which should always be used as a source of 
symmetry information in preference to the above space-group names. 
They are only intended as comments. 
;
_shelx_estimated_absorpt_t_min 0.784
_shelx_estimated_absorpt_t_max 0.924

loop_
_space_group_symop_operation_xyz
'x, y, z'
'-x+1/2, -y, z+1/2'
'-x, y+1/2, -z+1/2'
'x+1/2, -y+1/2, -z'

loop_
_atom_site_label
_atom_site_type_symbol
_atom_site_fract_x
_atom_site_fract_y
_atom_site_fract_z
_atom_site_U_iso_or_equiv
_atom_site_adp_type
_atom_site_occupancy
_atom_site_site_symmetry_order
_atom_site_calc_flag
_atom_site_refinement_flags_posn
_atom_site_refinement_flags_adp
_atom_site_refinement_flags_occupancy
_atom_site_disorder_assembly
_atom_site_disorder_group
F1 F 0.90293(12) 0.41924(8) 0.26835(7) 0.0222(2) Uani 1 1 d . . . . .
O1 O 0.48291(15) 0.41665(9) 0.30507(8) 0.0187(3) Uani 1 1 d . . . . .
O2 O 0.80844(17) 0.54020(11) 0.15578(9) 0.0273(3) Uani 1 1 d . . . . .
O3 O 0.72845(16) 0.32477(10) 0.50922(8) 0.0212(3) Uani 1 1 d . . . . .
O4 O 0.4782(2) 0.30511(13) 0.55128(12) 0.0405(4) Uani 1 1 d . . . . .
O5 O 0.66923(16) 0.33256(9) 0.37123(8) 0.0198(3) Uani 1 1 d . . . . .
C1 C 0.4355(2) 0.47987(12) 0.24660(11) 0.0173(4) Uani 1 1 d . . . . .
C2 C 0.2743(2) 0.49314(13) 0.23900(13) 0.0206(4) Uani 1 1 d . . . . .
H2A H 0.203130 0.458764 0.272240 0.025 Uiso 1 1 calc R U . . .
C3 C 0.2194(2) 0.55726(13) 0.18221(13) 0.0229(4) Uani 1 1 d . . . . .
H3A H 0.109615 0.567048 0.177198 0.027 Uiso 1 1 calc R U . . .
C4 C 0.3222(2) 0.60759(13) 0.13236(13) 0.0234(4) Uani 1 1 d . . . . .
H4A H 0.282823 0.651698 0.094121 0.028 Uiso 1 1 calc R U . . .
C5 C 0.4821(2) 0.59281(13) 0.13901(12) 0.0216(4) Uani 1 1 d . . . . .
H5A H 0.552619 0.625972 0.104302 0.026 Uiso 1 1 calc R U . . .
C6 C 0.5404(2) 0.52906(13) 0.19681(11) 0.0179(3) Uani 1 1 d . . . . .
C7 C 0.7100(2) 0.51217(12) 0.20487(12) 0.0185(4) Uani 1 1 d . . . . .
C8 C 0.7558(2) 0.45817(13) 0.28306(11) 0.0174(3) Uani 1 1 d . . . . .
C9 C 0.6388(2) 0.37956(12) 0.29660(11) 0.0174(3) Uani 1 1 d . . . . .
C10 C 0.6483(2) 0.31001(12) 0.22668(12) 0.0197(4) Uani 1 1 d . . . . .
H10A H 0.744643 0.278692 0.219418 0.024 Uiso 1 1 calc R U . . .
C11 C 0.5307(2) 0.28963(13) 0.17455(12) 0.0216(4) Uani 1 1 d . . . . .
H11A H 0.435028 0.321620 0.182087 0.026 Uiso 1 1 calc R U . . .
C12 C 0.5358(2) 0.22198(13) 0.10634(12) 0.0214(4) Uani 1 1 d . . . . .
C13 C 0.4216(3) 0.22546(15) 0.04301(14) 0.0295(4) Uani 1 1 d . . . . .
H13A H 0.342565 0.270715 0.045157 0.035 Uiso 1 1 calc R U . . .
C14 C 0.4224(3) 0.16338(17) -0.02317(15) 0.0354(5) Uani 1 1 d . . . . .
H14A H 0.345008 0.167113 -0.066283 0.042 Uiso 1 1 calc R U . . .
C15 C 0.5351(3) 0.09638(17) -0.02651(15) 0.0344(5) Uani 1 1 d . . . . .
H15A H 0.535494 0.054068 -0.071756 0.041 Uiso 1 1 calc R U . . .
C16 C 0.6478(3) 0.09125(15) 0.03664(15) 0.0315(5) Uani 1 1 d . . . . .
H16A H 0.724905 0.044865 0.034864 0.038 Uiso 1 1 calc R U . . .
C17 C 0.6486(3) 0.15356(13) 0.10247(13) 0.0254(4) Uani 1 1 d . . . . .
H17A H 0.726578 0.149599 0.145256 0.031 Uiso 1 1 calc R U . . .
C21 C 0.8904(3) 0.59406(14) 0.35170(14) 0.0283(4) Uani 1 1 d . . . . .
H21A H 0.864910 0.631266 0.302249 0.042 Uiso 1 1 calc R U . . .
H21B H 0.890908 0.632043 0.402537 0.042 Uiso 1 1 calc R U . . .
H21C H 0.994177 0.566713 0.344063 0.042 Uiso 1 1 calc R U . . .
C22 C 0.7672(2) 0.51923(13) 0.36151(12) 0.0199(4) Uani 1 1 d . . . . .
H22A H 0.662713 0.548463 0.370537 0.024 Uiso 1 1 calc R U . . .
C23 C 0.8028(2) 0.45947(13) 0.43819(12) 0.0219(4) Uani 1 1 d . . . . .
H23A H 0.907264 0.431165 0.431389 0.026 Uiso 1 1 calc R U . . .
H23B H 0.804661 0.496961 0.490091 0.026 Uiso 1 1 calc R U . . .
C24 C 0.6796(2) 0.38699(13) 0.44663(12) 0.0195(4) Uani 1 1 d . . . . .
H24A H 0.575403 0.413811 0.461248 0.023 Uiso 1 1 calc R U . . .
C25 C 0.6143(3) 0.28760(14) 0.55845(13) 0.0252(4) Uani 1 1 d . . . . .
C26 C 0.6859(3) 0.22278(17) 0.62008(16) 0.0391(6) Uani 1 1 d . . . . .
H26A H 0.799863 0.221500 0.612163 0.059 Uiso 1 1 calc R U . . .
H26B H 0.661678 0.242252 0.677908 0.059 Uiso 1 1 calc R U . . .
H26C H 0.642892 0.162126 0.610551 0.059 Uiso 1 1 calc R U . . .

loop_
_atom_site_aniso_label
_atom_site_aniso_U_11
_atom_site_aniso_U_22
_atom_site_aniso_U_33
_atom_site_aniso_U_23
_atom_site_aniso_U_13
_atom_site_aniso_U_12
F1 0.0146(5) 0.0283(6) 0.0237(5) -0.0010(4) 0.0009(4) 0.0043(4)
O1 0.0162(6) 0.0207(6) 0.0193(6) 0.0026(5) 0.0008(5) 0.0005(5)
O2 0.0200(7) 0.0361(8) 0.0258(7) 0.0072(6) 0.0042(5) -0.0006(6)
O3 0.0203(6) 0.0264(7) 0.0170(6) 0.0029(5) 0.0012(5) 0.0026(5)
O4 0.0246(8) 0.0491(10) 0.0478(10) 0.0091(8) 0.0048(7) -0.0052(7)
O5 0.0247(7) 0.0187(6) 0.0159(6) 0.0001(5) -0.0027(5) 0.0013(5)
C1 0.0175(8) 0.0168(8) 0.0177(8) -0.0012(6) 0.0005(6) 0.0008(6)
C2 0.0162(9) 0.0215(8) 0.0240(9) -0.0009(7) 0.0015(7) -0.0014(7)
C3 0.0183(8) 0.0238(9) 0.0266(9) -0.0033(7) -0.0019(7) 0.0025(7)
C4 0.0226(9) 0.0223(9) 0.0254(9) 0.0013(7) -0.0039(7) 0.0033(7)
C5 0.0218(9) 0.0205(8) 0.0225(9) 0.0026(7) 0.0004(7) -0.0002(7)
C6 0.0171(8) 0.0192(8) 0.0174(8) -0.0014(7) 0.0005(7) -0.0006(7)
C7 0.0170(9) 0.0201(8) 0.0184(8) 0.0006(7) 0.0002(7) -0.0010(7)
C8 0.0129(7) 0.0218(8) 0.0177(8) 0.0002(7) 0.0018(6) 0.0020(6)
C9 0.0165(8) 0.0200(8) 0.0157(7) 0.0008(6) -0.0007(6) 0.0009(7)
C10 0.0224(9) 0.0186(8) 0.0181(8) -0.0004(7) 0.0000(7) 0.0000(7)
C11 0.0246(9) 0.0197(8) 0.0206(9) -0.0003(7) -0.0017(7) 0.0011(7)
C12 0.0254(9) 0.0189(8) 0.0198(8) 0.0007(7) -0.0024(7) -0.0037(7)
C13 0.0334(11) 0.0267(10) 0.0283(10) -0.0020(8) -0.0091(8) 0.0005(8)
C14 0.0424(13) 0.0392(12) 0.0245(10) -0.0043(9) -0.0097(9) -0.0048(10)
C15 0.0437(12) 0.0327(11) 0.0268(10) -0.0101(9) 0.0040(9) -0.0099(10)
C16 0.0324(11) 0.0258(10) 0.0365(11) -0.0060(9) 0.0050(9) -0.0011(9)
C17 0.0286(10) 0.0225(9) 0.0253(9) -0.0006(7) -0.0023(8) -0.0013(8)
C21 0.0292(10) 0.0266(10) 0.0290(10) -0.0036(8) 0.0007(8) -0.0103(8)
C22 0.0199(9) 0.0196(8) 0.0200(8) -0.0022(7) -0.0008(7) -0.0016(7)
C23 0.0237(9) 0.0251(9) 0.0168(8) -0.0018(7) -0.0024(7) -0.0026(7)
C24 0.0199(8) 0.0219(9) 0.0167(8) -0.0006(7) -0.0009(6) 0.0029(7)
C25 0.0281(10) 0.0256(9) 0.0218(9) -0.0019(7) 0.0013(8) -0.0064(8)
C26 0.0489(14) 0.0365(12) 0.0320(11) 0.0134(10) -0.0020(10) -0.0063(11)

loop_
_atom_type_symbol
_atom_type_description
_atom_type_scat_dispersion_real
_atom_type_scat_dispersion_imag
_atom_type_scat_source
C C 0.0181 0.0091 'International Tables Vol C Tables 4.2.6.8 and 6.1.1.4'
H H 0.0000 0.0000 'International Tables Vol C Tables 4.2.6.8 and 6.1.1.4'
O O 0.0492 0.0322 'International Tables Vol C Tables 4.2.6.8 and 6.1.1.4'
F F 0.0727 0.0534 'International Tables Vol C Tables 4.2.6.8 and 6.1.1.4'

loop_
_geom_angle_atom_site_label_1
_geom_angle_atom_site_label_2
_geom_angle_atom_site_label_3
_geom_angle
_geom_angle_site_symmetry_1
_geom_angle_site_symmetry_3
_geom_angle_publ_flag
C1 O1 C9 117.80(14) . . ?
C25 O3 C24 116.89(16) . . ?
C9 O5 C24 115.68(13) . . ?
O1 C1 C2 116.34(16) . . ?
O1 C1 C6 122.98(16) . . ?
C2 C1 C6 120.68(17) . . ?
C3 C2 C1 119.03(18) . . ?
C2 C3 C4 121.21(18) . . ?
C5 C4 C3 119.47(19) . . ?
C4 C5 C6 120.28(18) . . ?
C1 C6 C5 119.30(17) . . ?
C1 C6 C7 119.49(17) . . ?
C5 C6 C7 121.20(17) . . ?
O2 C7 C6 124.37(18) . . ?
O2 C7 C8 121.33(17) . . ?
C6 C7 C8 114.27(16) . . ?
F1 C8 C7 108.10(14) . . ?
F1 C8 C22 108.62(14) . . ?
C7 C8 C22 111.30(15) . . ?
F1 C8 C9 107.00(14) . . ?
C7 C8 C9 109.92(14) . . ?
C22 C8 C9 111.73(14) . . ?
O5 C9 O1 106.39(14) . . ?
O5 C9 C10 105.66(14) . . ?
O1 C9 C10 112.03(14) . . ?
O5 C9 C8 111.81(14) . . ?
O1 C9 C8 108.76(14) . . ?
C10 C9 C8 112.05(14) . . ?
C11 C10 C9 124.47(18) . . ?
C10 C11 C12 125.79(19) . . ?
C17 C12 C13 118.36(19) . . ?
C17 C12 C11 122.99(18) . . ?
C13 C12 C11 118.64(19) . . ?
C14 C13 C12 120.7(2) . . ?
C15 C14 C13 120.3(2) . . ?
C14 C15 C16 119.6(2) . . ?
C15 C16 C17 120.4(2) . . ?
C16 C17 C12 120.6(2) . . ?
C23 C22 C21 111.14(16) . . ?
C23 C22 C8 108.21(15) . . ?
C21 C22 C8 112.66(16) . . ?
C24 C23 C22 110.04(15) . . ?
O3 C24 O5 103.52(14) . . ?
O3 C24 C23 108.64(15) . . ?
O5 C24 C23 111.53(15) . . ?
O4 C25 O3 123.5(2) . . ?
O4 C25 C26 126.6(2) . . ?
O3 C25 C26 109.83(19) . . ?

loop_
_geom_bond_atom_site_label_1
_geom_bond_atom_site_label_2
_geom_bond_distance
_geom_bond_site_symmetry_2
_geom_bond_publ_flag
F1 C8 1.399(2) . ?
O1 C1 1.375(2) . ?
O1 C9 1.444(2) . ?
O2 C7 1.215(2) . ?
O3 C25 1.361(2) . ?
O3 C24 1.413(2) . ?
O4 C25 1.194(3) . ?
O5 C9 1.393(2) . ?
O5 C24 1.440(2) . ?
C1 C2 1.393(3) . ?
C1 C6 1.396(3) . ?
C2 C3 1.387(3) . ?
C3 C4 1.393(3) . ?
C4 C5 1.385(3) . ?
C5 C6 1.403(3) . ?
C6 C7 1.473(2) . ?
C7 C8 1.522(2) . ?
C8 C22 1.536(2) . ?
C8 C9 1.546(2) . ?
C9 C10 1.511(2) . ?
C10 C11 1.332(3) . ?
C11 C12 1.471(3) . ?
C12 C17 1.397(3) . ?
C12 C13 1.397(3) . ?
C13 C14 1.391(3) . ?
C14 C15 1.381(4) . ?
C15 C16 1.387(3) . ?
C16 C17 1.389(3) . ?
C21 C22 1.533(3) . ?
C22 C23 1.530(3) . ?
C23 C24 1.506(3) . ?
C25 C26 1.496(3) . ?

loop_
_geom_torsion_atom_site_label_1
_geom_torsion_atom_site_label_2
_geom_torsion_atom_site_label_3
_geom_torsion_atom_site_label_4
_geom_torsion
_geom_torsion_site_symmetry_1
_geom_torsion_site_symmetry_2
_geom_torsion_site_symmetry_3
_geom_torsion_site_symmetry_4
_geom_torsion_publ_flag
C9 O1 C1 C2 160.31(16) . . . . ?
C9 O1 C1 C6 -19.7(2) . . . . ?
O1 C1 C2 C3 178.80(16) . . . . ?
C6 C1 C2 C3 -1.2(3) . . . . ?
C1 C2 C3 C4 0.7(3) . . . . ?
C2 C3 C4 C5 0.6(3) . . . . ?
C3 C4 C5 C6 -1.4(3) . . . . ?
O1 C1 C6 C5 -179.56(17) . . . . ?
C2 C1 C6 C5 0.4(3) . . . . ?
O1 C1 C6 C7 1.4(3) . . . . ?
C2 C1 C6 C7 -178.65(18) . . . . ?
C4 C5 C6 C1 0.9(3) . . . . ?
C4 C5 C6 C7 179.92(18) . . . . ?
C1 C6 C7 O2 167.68(18) . . . . ?
C5 C6 C7 O2 -11.3(3) . . . . ?
C1 C6 C7 C8 -14.4(2) . . . . ?
C5 C6 C7 C8 166.59(17) . . . . ?
O2 C7 C8 F1 -23.3(2) . . . . ?
C6 C7 C8 F1 158.74(15) . . . . ?
O2 C7 C8 C22 95.9(2) . . . . ?
C6 C7 C8 C22 -82.06(19) . . . . ?
O2 C7 C8 C9 -139.72(18) . . . . ?
C6 C7 C8 C9 42.3(2) . . . . ?
C24 O5 C9 O1 -65.81(18) . . . . ?
C24 O5 C9 C10 174.95(14) . . . . ?
C24 O5 C9 C8 52.8(2) . . . . ?
C1 O1 C9 O5 168.29(14) . . . . ?
C1 O1 C9 C10 -76.72(19) . . . . ?
C1 O1 C9 C8 47.69(19) . . . . ?
F1 C8 C9 O5 67.49(17) . . . . ?
C7 C8 C9 O5 -175.36(14) . . . . ?
C22 C8 C9 O5 -51.28(19) . . . . ?
F1 C8 C9 O1 -175.32(13) . . . . ?
C7 C8 C9 O1 -58.17(18) . . . . ?
C22 C8 C9 O1 65.91(18) . . . . ?
F1 C8 C9 C10 -50.92(18) . . . . ?
C7 C8 C9 C10 66.23(19) . . . . ?
C22 C8 C9 C10 -169.68(15) . . . . ?
O5 C9 C10 C11 120.1(2) . . . . ?
O1 C9 C10 C11 4.7(3) . . . . ?
C8 C9 C10 C11 -117.9(2) . . . . ?
C9 C10 C11 C12 -179.58(17) . . . . ?
C10 C11 C12 C17 18.4(3) . . . . ?
C10 C11 C12 C13 -162.4(2) . . . . ?
C17 C12 C13 C14 -1.3(3) . . . . ?
C11 C12 C13 C14 179.5(2) . . . . ?
C12 C13 C14 C15 1.0(4) . . . . ?
C13 C14 C15 C16 0.0(4) . . . . ?
C14 C15 C16 C17 -0.6(4) . . . . ?
C15 C16 C17 C12 0.3(3) . . . . ?
C13 C12 C17 C16 0.7(3) . . . . ?
C11 C12 C17 C16 179.88(19) . . . . ?
F1 C8 C22 C23 -64.80(18) . . . . ?
C7 C8 C22 C23 176.30(15) . . . . ?
C9 C8 C22 C23 52.99(19) . . . . ?
F1 C8 C22 C21 58.5(2) . . . . ?
C7 C8 C22 C21 -60.4(2) . . . . ?
C9 C8 C22 C21 176.28(16) . . . . ?
C21 C22 C23 C24 179.67(16) . . . . ?
C8 C22 C23 C24 -56.1(2) . . . . ?
C25 O3 C24 O5 -96.47(17) . . . . ?
C25 O3 C24 C23 144.88(16) . . . . ?
C9 O5 C24 O3 -173.45(14) . . . . ?
C9 O5 C24 C23 -56.8(2) . . . . ?
C22 C23 C24 O3 170.87(15) . . . . ?
C22 C23 C24 O5 57.4(2) . . . . ?
C24 O3 C25 O4 -0.2(3) . . . . ?
C24 O3 C25 C26 179.22(17) . . . . ?
